data_7244455
loop_
_publ_author_name
'Mandal, Arkalekha'

_publ_section_title
;
 Tuning p-type to n-type semiconductor nature by charge transfer
 cocrystallization: effect of transfer integral vs. reorganization energy
;
_journal_name_full CrystEngComm
_journal_paper_doi 10.1039/D2CE00006G
_journal_year 2022
_chemical_formula_sum 'C60 H32 N10'
_chemical_formula_weight 892.95
_space_group_crystal_system triclinic
_space_group_IT_number 2
_space_group_name_Hall '-P 1'
_space_group_name_H-M_alt 'P -1'
_atom_sites_solution_hydrogens geom
_audit_creation_method 'APEX2 v2014.3-0'
_audit_update_record
;
2021-01-27 deposited with the CCDC.	2022-02-04 downloaded from the CCDC.
;
_cell_angle_alpha 94.958(13)
_cell_angle_beta 96.022(13)
_cell_angle_gamma 92.421(13)
_cell_formula_units_Z 1
_cell_length_a 6.7820(13)
_cell_length_b 9.3889(17)
_cell_length_c 17.885(3)
_cell_measurement_reflns_used 2917
_cell_measurement_temperature 293(2)
_cell_measurement_theta_max 21.37
_cell_measurement_theta_min 2.30
_cell_volume 1126.8(4)
_computing_cell_refinement 'SAINT V8.34A (Bruker AXS Inc., 2013)'
_computing_data_collection 'Bruker Instrument Service v2016.5.0.1'
_computing_data_reduction 'SAINT V8.34A (Bruker AXS Inc., 2013)'
_computing_molecular_graphics 'Bruker SHELXTL'
_computing_publication_material 'Bruker SHELXTL'
_computing_structure_refinement 'SHELXL-2013 (Sheldrick, 2013)'
_computing_structure_solution 'SHELXS-97 (Sheldrick 2008)'
_diffrn_ambient_temperature 293(2)
_diffrn_measured_fraction_theta_full 1.000
_diffrn_measured_fraction_theta_max 0.980
_diffrn_measurement_device_type 'Bruker APEX-II CCD'
_diffrn_measurement_method '\f and \w scans'
_diffrn_radiation_type MoK\a
_diffrn_radiation_wavelength 0.71073
_diffrn_reflns_av_R_equivalents 0.0837
_diffrn_reflns_av_unetI/netI 0.0765
_diffrn_reflns_Laue_measured_fraction_full 1.000
_diffrn_reflns_Laue_measured_fraction_max 0.980
_diffrn_reflns_limit_h_max 9
_diffrn_reflns_limit_h_min -9
_diffrn_reflns_limit_k_max 12
_diffrn_reflns_limit_k_min -12
_diffrn_reflns_limit_l_max 23
_diffrn_reflns_limit_l_min -24
_diffrn_reflns_number 38535
_diffrn_reflns_point_group_measured_fraction_full 1.000
_diffrn_reflns_point_group_measured_fraction_max 0.980
_diffrn_reflns_theta_full 25.242
_diffrn_reflns_theta_max 28.933
_diffrn_reflns_theta_min 1.150
_exptl_absorpt_coefficient_mu 0.080
_exptl_absorpt_correction_T_max 1.00
_exptl_absorpt_correction_T_min 0.90
_exptl_absorpt_correction_type multi-scan
_exptl_absorpt_process_details 'SADABS V2014/2 (Bruker AXS Inc.)'
_exptl_crystal_colour black
_exptl_crystal_density_diffrn 1.316
_exptl_crystal_description plate
_exptl_crystal_F_000 462
_exptl_crystal_size_max 0.200
_exptl_crystal_size_mid 0.060
_exptl_crystal_size_min 0.020
_refine_diff_density_max 0.556
_refine_diff_density_min -0.501
_refine_diff_density_rms 0.054
_refine_ls_extinction_coef 0.013(4)
_refine_ls_extinction_expression Fc^*^=kFc[1+0.001xFc^2^\l^3^/sin(2\q)]^-1/4^
_refine_ls_extinction_method SHELXL
_refine_ls_goodness_of_fit_ref 1.025
_refine_ls_hydrogen_treatment constr
_refine_ls_matrix_type full
_refine_ls_number_parameters 324
_refine_ls_number_reflns 5824
_refine_ls_number_restraints 3
_refine_ls_restrained_S_all 1.025
_refine_ls_R_factor_all 0.1601
_refine_ls_R_factor_gt 0.0688
_refine_ls_shift/su_max 0.000
_refine_ls_shift/su_mean 0.000
_refine_ls_structure_factor_coef Fsqd
_refine_ls_weighting_details 'w=1/[\s^2^(Fo^2^)+(0.1083P)^2^+0.1587P] where P=(Fo^2^+2Fc^2^)/3'
_refine_ls_weighting_scheme calc
_refine_ls_wR_factor_gt 0.1811
_refine_ls_wR_factor_ref 0.2286
_reflns_Friedel_coverage 0.000
_reflns_number_gt 2743
_reflns_number_total 5824
_reflns_threshold_expression 'I > 2\s(I)'
_cod_data_source_file d2ce00006g2.cif
_cod_data_source_block CBPTCNQ
_cod_database_code 7244455
_shelx_space_group_comment
; 
The symmetry employed for this shelxl refinement is uniquely defined 
by the following loop, which should always be used as a source of 
symmetry information in preference to the above space-group names. 
They are only intended as comments. 
;
_shelx_estimated_absorpt_t_min 0.984
_shelx_estimated_absorpt_t_max 0.998
_shelxl_version_number 2013-4

loop_
_space_group_symop_operation_xyz
'x, y, z'
'-x, -y, -z'

loop_
_atom_site_label
_atom_site_type_symbol
_atom_site_fract_x
_atom_site_fract_y
_atom_site_fract_z
_atom_site_U_iso_or_equiv
_atom_site_adp_type
_atom_site_occupancy
_atom_site_site_symmetry_order
_atom_site_calc_flag
_atom_site_refinement_flags_posn
_atom_site_refinement_flags_adp
_atom_site_refinement_flags_occupancy
_atom_site_disorder_assembly
_atom_site_disorder_group
C1 C 0.4016(4) 0.2707(3) 0.21088(13) 0.0393(6) Uani 1 1 d . . . . .
C2 C 0.3809(4) 0.1348(3) 0.17238(16) 0.0518(7) Uani 1 1 d . . . . .
H2 H 0.3833 0.0529 0.1982 0.062 Uiso 1 1 calc R U . . .
C3 C 0.3568(4) 0.1261(3) 0.09499(16) 0.0574(8) Uani 1 1 d . . . . .
H3 H 0.3419 0.0362 0.0681 0.069 Uiso 1 1 calc R U . . .
C4 C 0.3539(4) 0.2474(3) 0.05526(16) 0.0541(7) Uani 1 1 d . . . . .
H4 H 0.3379 0.2373 0.0028 0.065 Uiso 1 1 calc R U . . .
C5 C 0.3746(4) 0.3814(3) 0.09306(14) 0.0465(7) Uani 1 1 d . . . . .
H5 H 0.3722 0.4624 0.0665 0.056 Uiso 1 1 calc R U . . .
C6 C 0.3992(3) 0.3949(3) 0.17188(14) 0.0380(6) Uani 1 1 d . . . . .
C7 C 0.4229(3) 0.5156(3) 0.22810(13) 0.0373(6) Uani 1 1 d . . . . .
C8 C 0.4308(4) 0.6635(3) 0.22464(16) 0.0479(7) Uani 1 1 d . . . . .
H8 H 0.4206 0.7024 0.1784 0.057 Uiso 1 1 calc R U . . .
C9 C 0.4539(4) 0.7507(3) 0.29132(17) 0.0554(8) Uani 1 1 d . . . . .
H9 H 0.4593 0.8496 0.2899 0.067 Uiso 1 1 calc R U . . .
C10 C 0.4693(4) 0.6932(3) 0.36054(17) 0.0559(8) Uani 1 1 d . . . . .
H10 H 0.4842 0.7549 0.4046 0.067 Uiso 1 1 calc R U . . .
C11 C 0.4632(4) 0.5479(3) 0.36607(15) 0.0496(7) Uani 1 1 d . . . . .
H11 H 0.4746 0.5102 0.4126 0.059 Uiso 1 1 calc R U . . .
C12 C 0.4394(4) 0.4603(3) 0.29899(14) 0.0390(6) Uani 1 1 d . . . . .
C13 C 0.4463(3) 0.2192(2) 0.34871(10) 0.0406(6) Uani 1 1 d DG . . . .
C14 C 0.6226(3) 0.1522(3) 0.36489(14) 0.0967(14) Uani 1 1 d G . . A .
H14 H 0.7268 0.1647 0.3358 0.116 Uiso 1 1 calc R U . . .
C15 C 0.6432(3) 0.0666(3) 0.42458(14) 0.0925(14) Uani 1 1 d G . . A .
H15 H 0.7612 0.0218 0.4354 0.111 Uiso 1 1 calc R U . . .
C16 C 0.4875(3) 0.0480(2) 0.46809(9) 0.0375(6) Uani 1 1 d DG . . A .
C17 C 0.3112(3) 0.1150(4) 0.45191(16) 0.0684(17) Uani 0.803(8) 1 d G . P A 1
H17 H 0.2070 0.1025 0.4810 0.082 Uiso 0.803(8) 1 calc R U P A 1
C18 C 0.2906(3) 0.2006(4) 0.39222(16) 0.0700(17) Uani 0.803(8) 1 d G . P A 1
H18 H 0.1726 0.2454 0.3814 0.084 Uiso 0.803(8) 1 calc R U P A 1
C17* C 0.3105(10) 0.0507(13) 0.4217(6) 0.040(4) Uani 0.197(8) 1 d D . P A 2
H17* H 0.2032 -0.0068 0.4318 0.047 Uiso 0.197(8) 1 calc R U P A 2
C18* C 0.2832(10) 0.1338(12) 0.3612(7) 0.052(5) Uani 0.197(8) 1 d D . P A 2
H18* H 0.1628 0.1322 0.3309 0.063 Uiso 0.197(8) 1 calc R U P A 2
C19 C 0.8932(4) 0.3416(3) 0.15124(14) 0.0407(6) Uani 1 1 d . . . . .
C20 C 0.8972(4) 0.4882(3) 0.13266(15) 0.0442(6) Uani 1 1 d . . . . .
H20 H 0.8847 0.5070 0.0822 0.053 Uiso 1 1 calc R U . . .
C21 C 0.9184(4) 0.5976(3) 0.18644(15) 0.0466(7) Uani 1 1 d . . . . .
H21 H 0.9201 0.6910 0.1728 0.056 Uiso 1 1 calc R U . . .
C22 C 0.9387(4) 0.5729(3) 0.26517(15) 0.0440(6) Uani 1 1 d . . . . .
C23 C 0.9376(4) 0.4271(3) 0.28413(15) 0.0441(6) Uani 1 1 d . . . . .
H23 H 0.9517 0.4086 0.3346 0.053 Uiso 1 1 calc R U . . .
C24 C 0.9165(4) 0.3171(3) 0.23007(14) 0.0425(6) Uani 1 1 d . . . . .
H24 H 0.9170 0.2237 0.2438 0.051 Uiso 1 1 calc R U . . .
C25 C 0.9600(4) 0.6853(3) 0.32056(16) 0.0515(7) Uani 1 1 d . . . . .
C26 C 0.9621(5) 0.8315(3) 0.30381(18) 0.0631(8) Uani 1 1 d . . . . .
C27 C 0.9816(5) 0.6666(3) 0.39936(19) 0.0610(8) Uani 1 1 d . . . . .
C28 C 0.8660(4) 0.2304(3) 0.09555(14) 0.0428(6) Uani 1 1 d . . . . .
C29 C 0.8409(4) 0.2549(3) 0.01730(17) 0.0525(7) Uani 1 1 d . . . . .
C30 C 0.8546(4) 0.0823(3) 0.10991(16) 0.0514(7) Uani 1 1 d . . . . .
N1 N 0.4266(3) 0.3109(2) 0.28832(11) 0.0417(5) Uani 1 1 d . . . . .
N2 N 0.9645(5) 0.9494(3) 0.29324(19) 0.0923(10) Uani 1 1 d . . . . .
N3 N 0.9981(5) 0.6575(4) 0.46298(18) 0.0923(10) Uani 1 1 d . . . . .
N4 N 0.8192(4) 0.2748(3) -0.04524(16) 0.0752(8) Uani 1 1 d . . . . .
N5 N 0.8422(5) -0.0365(3) 0.11826(16) 0.0766(8) Uani 1 1 d . . . . .

loop_
_atom_site_aniso_label
_atom_site_aniso_U_11
_atom_site_aniso_U_22
_atom_site_aniso_U_33
_atom_site_aniso_U_23
_atom_site_aniso_U_13
_atom_site_aniso_U_12
C1 0.0441(15) 0.0381(14) 0.0351(14) 0.0041(11) 0.0011(11) 0.0027(11)
C2 0.0613(18) 0.0394(16) 0.0530(18) 0.0036(13) -0.0004(14) 0.0017(13)
C3 0.067(2) 0.0526(18) 0.0478(18) -0.0131(14) 0.0014(14) 0.0005(14)
C4 0.0571(18) 0.065(2) 0.0375(15) -0.0055(14) 0.0008(13) 0.0018(14)
C5 0.0478(16) 0.0557(17) 0.0357(15) 0.0076(13) -0.0008(12) 0.0052(13)
C6 0.0365(14) 0.0392(14) 0.0382(14) 0.0061(11) 0.0010(10) 0.0022(11)
C7 0.0369(14) 0.0344(13) 0.0401(14) 0.0050(11) 0.0012(10) 0.0015(10)
C8 0.0511(16) 0.0372(15) 0.0547(17) 0.0116(13) -0.0027(13) 0.0010(12)
C9 0.0647(19) 0.0354(15) 0.064(2) 0.0022(14) -0.0031(15) 0.0029(13)
C10 0.067(2) 0.0424(17) 0.0535(18) -0.0107(14) -0.0024(14) 0.0039(14)
C11 0.0664(19) 0.0423(16) 0.0385(15) 0.0002(12) 0.0005(13) 0.0045(13)
C12 0.0418(14) 0.0351(14) 0.0397(15) 0.0035(11) 0.0025(11) 0.0021(11)
C13 0.0546(16) 0.0329(14) 0.0335(13) 0.0061(10) -0.0001(11) -0.0011(12)
C14 0.072(2) 0.116(3) 0.126(3) 0.088(3) 0.045(2) 0.036(2)
C15 0.058(2) 0.117(3) 0.123(3) 0.089(3) 0.035(2) 0.030(2)
C16 0.0483(15) 0.0312(13) 0.0327(13) 0.0011(10) 0.0048(11) 0.0021(11)
C17 0.057(3) 0.108(4) 0.052(3) 0.038(3) 0.020(2) 0.034(3)
C18 0.052(3) 0.108(4) 0.060(3) 0.046(3) 0.014(2) 0.029(2)
C17* 0.047(8) 0.030(8) 0.050(9) 0.012(6) 0.031(7) 0.008(6)
C18* 0.079(11) 0.027(8) 0.055(11) 0.007(7) 0.020(8) 0.017(7)
C19 0.0396(14) 0.0378(14) 0.0458(15) 0.0085(12) 0.0052(11) 0.0033(11)
C20 0.0513(16) 0.0376(15) 0.0447(16) 0.0096(12) 0.0052(12) 0.0015(12)
C21 0.0535(17) 0.0347(14) 0.0532(17) 0.0103(13) 0.0073(13) 0.0034(12)
C22 0.0424(15) 0.0406(15) 0.0487(16) 0.0050(12) 0.0032(12) 0.0030(11)
C23 0.0464(16) 0.0455(16) 0.0415(15) 0.0081(12) 0.0051(12) 0.0051(12)
C24 0.0443(15) 0.0375(14) 0.0473(16) 0.0112(12) 0.0067(12) 0.0031(11)
C25 0.0578(18) 0.0455(17) 0.0500(18) 0.0002(13) 0.0039(13) 0.0027(13)
C26 0.076(2) 0.0471(19) 0.065(2) -0.0045(15) 0.0049(16) 0.0075(16)
C27 0.067(2) 0.058(2) 0.056(2) -0.0039(16) 0.0049(16) 0.0077(15)
C28 0.0453(15) 0.0400(15) 0.0431(15) 0.0046(12) 0.0042(12) 0.0029(11)
C29 0.0629(19) 0.0441(16) 0.0501(19) 0.0037(13) 0.0044(14) 0.0037(13)
C30 0.0615(19) 0.0414(17) 0.0505(17) 0.0033(13) 0.0034(13) 0.0043(13)
N1 0.0571(14) 0.0336(12) 0.0339(12) 0.0049(9) 0.0026(10) 0.0019(10)
N2 0.132(3) 0.0482(18) 0.095(2) -0.0015(16) 0.010(2) 0.0089(17)
N3 0.120(3) 0.097(2) 0.058(2) 0.0004(17) 0.0075(18) 0.014(2)
N4 0.101(2) 0.0739(19) 0.0507(17) 0.0118(14) 0.0028(15) 0.0067(16)
N5 0.110(2) 0.0438(16) 0.075(2) 0.0064(14) 0.0043(17) 0.0063(15)

loop_
_atom_type_symbol
_atom_type_description
_atom_type_scat_dispersion_real
_atom_type_scat_dispersion_imag
_atom_type_scat_source
C C 0.0033 0.0016 'International Tables Vol C Tables 4.2.6.8 and 6.1.1.4'
H H 0.0000 0.0000 'International Tables Vol C Tables 4.2.6.8 and 6.1.1.4'
N N 0.0061 0.0033 'International Tables Vol C Tables 4.2.6.8 and 6.1.1.4'

loop_
_geom_angle_atom_site_label_1
_geom_angle_atom_site_label_2
_geom_angle_atom_site_label_3
_geom_angle
_geom_angle_site_symmetry_1
_geom_angle_site_symmetry_3
_geom_angle_publ_flag
C2 C1 N1 129.7(2) . . ?
C2 C1 C6 121.3(2) . . ?
N1 C1 C6 109.0(2) . . ?
C3 C2 C1 117.5(3) . . ?
C3 C2 H2 121.3 . . ?
C1 C2 H2 121.3 . . ?
C2 C3 C4 122.2(3) . . ?
C2 C3 H3 118.9 . . ?
C4 C3 H3 118.9 . . ?
C5 C4 C3 120.4(3) . . ?
C5 C4 H4 119.8 . . ?
C3 C4 H4 119.8 . . ?
C4 C5 C6 119.2(3) . . ?
C4 C5 H5 120.4 . . ?
C6 C5 H5 120.4 . . ?
C5 C6 C1 119.4(2) . . ?
C5 C6 C7 133.7(2) . . ?
C1 C6 C7 106.9(2) . . ?
C8 C7 C12 119.3(2) . . ?
C8 C7 C6 133.7(2) . . ?
C12 C7 C6 106.9(2) . . ?
C9 C8 C7 118.5(3) . . ?
C9 C8 H8 120.8 . . ?
C7 C8 H8 120.8 . . ?
C8 C9 C10 121.0(3) . . ?
C8 C9 H9 119.5 . . ?
C10 C9 H9 119.5 . . ?
C11 C10 C9 122.1(3) . . ?
C11 C10 H10 119.0 . . ?
C9 C10 H10 119.0 . . ?
C10 C11 C12 116.9(2) . . ?
C10 C11 H11 121.6 . . ?
C12 C11 H11 121.6 . . ?
C11 C12 N1 128.7(2) . . ?
C11 C12 C7 122.3(2) . . ?
N1 C12 C7 109.0(2) . . ?
C18* C13 C14 111.4(5) . . ?
C14 C13 C18 120.0 . . ?
C18* C13 N1 118.8(4) . . ?
C14 C13 N1 120.10(14) . . ?
C18 C13 N1 119.88(14) . . ?
C15 C14 C13 120.0 . . ?
C15 C14 H14 120.0 . . ?
C13 C14 H14 120.0 . . ?
C14 C15 C16 120.0 . . ?
C14 C15 H15 120.0 . . ?
C16 C15 H15 120.0 . . ?
C17* C16 C15 108.2(5) . . ?
C17 C16 C15 120.0 . . ?
C17* C16 C16 122.5(5) . 2_656 ?
C17 C16 C16 121.1(2) . 2_656 ?
C15 C16 C16 118.9(2) . 2_656 ?
C16 C17 C18 120.0 . . ?
C16 C17 H17 120.0 . . ?
C18 C17 H17 120.0 . . ?
C17 C18 C13 120.0 . . ?
C17 C18 H18 120.0 . . ?
C13 C18 H18 120.0 . . ?
C16 C17* C18* 124.3(9) . . ?
C16 C17* H17* 117.9 . . ?
C18* C17* H17* 117.9 . . ?
C13 C18* C17* 115.9(9) . . ?
C13 C18* H18* 122.0 . . ?
C17* C18* H18* 122.0 . . ?
C28 C19 C24 121.6(2) . . ?
C28 C19 C20 120.8(2) . . ?
C24 C19 C20 117.6(2) . . ?
C21 C20 C19 121.4(2) . . ?
C21 C20 H20 119.3 . . ?
C19 C20 H20 119.3 . . ?
C20 C21 C22 121.0(2) . . ?
C20 C21 H21 119.5 . . ?
C22 C21 H21 119.5 . . ?
C25 C22 C23 121.0(2) . . ?
C25 C22 C21 121.1(2) . . ?
C23 C22 C21 117.9(2) . . ?
C24 C23 C22 121.1(2) . . ?
C24 C23 H23 119.5 . . ?
C22 C23 H23 119.5 . . ?
C23 C24 C19 121.0(2) . . ?
C23 C24 H24 119.5 . . ?
C19 C24 H24 119.5 . . ?
C22 C25 C27 123.2(3) . . ?
C22 C25 C26 122.5(3) . . ?
C27 C25 C26 114.2(3) . . ?
N2 C26 C25 177.5(4) . . ?
N3 C27 C25 177.2(3) . . ?
C19 C28 C29 121.6(2) . . ?
C19 C28 C30 123.8(2) . . ?
C29 C28 C30 114.6(2) . . ?
N4 C29 C28 179.4(3) . . ?
N5 C30 C28 177.1(3) . . ?
C1 N1 C12 108.15(19) . . ?
C1 N1 C13 127.7(2) . . ?
C12 N1 C13 124.0(2) . . ?

loop_
_geom_bond_atom_site_label_1
_geom_bond_atom_site_label_2
_geom_bond_distance
_geom_bond_site_symmetry_2
_geom_bond_publ_flag
C1 C2 1.391(4) . ?
C1 N1 1.395(3) . ?
C1 C6 1.409(3) . ?
C2 C3 1.372(4) . ?
C2 H2 0.9300 . ?
C3 C4 1.393(4) . ?
C3 H3 0.9300 . ?
C4 C5 1.371(4) . ?
C4 H4 0.9300 . ?
C5 C6 1.396(3) . ?
C5 H5 0.9300 . ?
C6 C7 1.441(3) . ?
C7 C8 1.394(3) . ?
C7 C12 1.406(3) . ?
C8 C9 1.378(4) . ?
C8 H8 0.9300 . ?
C9 C10 1.389(4) . ?
C9 H9 0.9300 . ?
C10 C11 1.376(4) . ?
C10 H10 0.9300 . ?
C11 C12 1.385(4) . ?
C11 H11 0.9300 . ?
C12 N1 1.397(3) . ?
C13 C18* 1.387(2) . ?
C13 C14 1.3900 . ?
C13 C18 1.3900 . ?
C13 N1 1.437(2) . ?
C14 C15 1.3900 . ?
C14 H14 0.9300 . ?
C15 C16 1.3900 . ?
C15 H15 0.9300 . ?
C16 C17* 1.389(2) . ?
C16 C17 1.3900 . ?
C16 C16 1.514(2) 2_656 ?
C17 C18 1.3900 . ?
C17 H17 0.9300 . ?
C18 H18 0.9300 . ?
C17* C18* 1.389(2) . ?
C17* H17* 0.9300 . ?
C18* H18* 0.9300 . ?
C19 C28 1.371(4) . ?
C19 C24 1.441(3) . ?
C19 C20 1.444(3) . ?
C20 C21 1.337(4) . ?
C20 H20 0.9300 . ?
C21 C22 1.440(4) . ?
C21 H21 0.9300 . ?
C22 C25 1.375(4) . ?
C22 C23 1.439(4) . ?
C23 C24 1.345(4) . ?
C23 H23 0.9300 . ?
C24 H24 0.9300 . ?
C25 C27 1.428(4) . ?
C25 C26 1.430(4) . ?
C26 N2 1.138(4) . ?
C27 N3 1.143(4) . ?
C28 C29 1.431(4) . ?
C28 C30 1.436(4) . ?
C29 N4 1.145(3) . ?
C30 N5 1.139(3) . ?
